data_7125048
loop_
_publ_author_name
'Barbero, H\'ector'
'Ferrero, Sergio'
'\'Alvarez-Miguel, Luc\'ia'
'G\'omez-Iglesias, Patricia'
'Miguel, Daniel'
'\'Alvarez, Celedonio M'

_publ_section_title
;
 Affinity modulation of photoresponsive hosts for fullerenes: light-gated
 corannulene tweezers.
;
_journal_issue 88
_journal_name_full 'Chemical communications (Cambridge, England)'
_journal_page_first 12964
_journal_page_last 12967
_journal_paper_doi 10.1039/c6cc06445k
_journal_volume 52
_journal_year 2016
_chemical_formula_moiety '2(C24 H32 B2 N2 O4)'
_chemical_formula_sum 'C48 H64 B4 N4 O8'
_chemical_formula_weight 868.27
_space_group_crystal_system monoclinic
_space_group_IT_number 14
_space_group_name_Hall '-P 2yn'
_space_group_name_H-M_alt 'P 1 21/n 1'
_atom_sites_solution_hydrogens geom
_atom_sites_solution_primary iterative
_audit_creation_date 2016-01-15
_audit_creation_method
;
Olex2 1.2
(compiled 2015.09.30 svn.r3233 for OlexSys, GUI svn.r5103)
;
_audit_update_record
;
2016-07-19 deposited with the CCDC.
2016-09-06 downloaded from the CCDC.
;
_cell_angle_alpha 90
_cell_angle_beta 94.954(4)
_cell_angle_gamma 90
_cell_formula_units_Z 1
_cell_length_a 6.4277(3)
_cell_length_b 10.2330(4)
_cell_length_c 18.9139(7)
_cell_measurement_reflns_used 1836
_cell_measurement_temperature 293(2)
_cell_measurement_theta_max 73.2780
_cell_measurement_theta_min 4.6920
_cell_volume 1239.41(9)
_computing_cell_refinement
;
CrysAlisPro, Agilent Technologies,
Version 1.171.37.35 (release 13-08-2014 CrysAlis171 .NET)
(compiled Aug 13 2014,18:06:01)
;
_computing_data_collection
;
CrysAlisPro, Agilent Technologies,
Version 1.171.37.35 (release 13-08-2014 CrysAlis171 .NET)
(compiled Aug 13 2014,18:06:01)
;
_computing_data_reduction
;
CrysAlisPro, Agilent Technologies,
Version 1.171.37.35 (release 13-08-2014 CrysAlis171 .NET)
(compiled Aug 13 2014,18:06:01)
;
_computing_molecular_graphics 'Olex2 (Dolomanov et al., 2009)'
_computing_publication_material 'Olex2 (Dolomanov et al., 2009)'
_computing_structure_refinement 'ShelXL (Sheldrick, 2015)'
_computing_structure_solution 'olex2.solve (Bourhis et al., 2015)'
_diffrn_ambient_temperature 293(2)
_diffrn_detector 'CCD plate'
_diffrn_detector_area_resol_mean 10.4757
_diffrn_detector_type Atlas
_diffrn_measured_fraction_theta_full 0.973
_diffrn_measured_fraction_theta_max 0.964
_diffrn_measurement_details
;
#__ type_ start__ end____ width___ exp.time_
  1 omega  -29.00   62.00   1.0000   15.0200
omega____ theta____ kappa____ phi______ frames
    -       40.9313  -57.0000  120.0000 91

#__ type_ start__ end____ width___ exp.time_
  2 omega   29.00   76.00   1.0000   15.0200
omega____ theta____ kappa____ phi______ frames
    -       40.9313  -99.0000   60.0000 47

#__ type_ start__ end____ width___ exp.time_
  3 omega   41.00   99.00   1.0000   60.0800
omega____ theta____ kappa____ phi______ frames
    -      110.0051  -45.0000    0.0000 58

#__ type_ start__ end____ width___ exp.time_
  4 omega   55.00   91.00   1.0000   60.0800
omega____ theta____ kappa____ phi______ frames
    -      110.0051  -30.0000  -60.0000 36

#__ type_ start__ end____ width___ exp.time_
  5 omega  112.00  155.00   1.0000   60.0800
omega____ theta____ kappa____ phi______ frames
    -      110.0051  -15.0000 -150.0000 43

#__ type_ start__ end____ width___ exp.time_
  6 omega  112.00  178.00   1.0000   60.0800
omega____ theta____ kappa____ phi______ frames
    -      110.0051  125.0000   60.0000 66

#__ type_ start__ end____ width___ exp.time_
  7 omega  111.00  177.00   1.0000   60.0800
omega____ theta____ kappa____ phi______ frames
    -      110.0051   30.0000  120.0000 66

#__ type_ start__ end____ width___ exp.time_
  8 omega   31.00   56.00   1.0000   60.0800
omega____ theta____ kappa____ phi______ frames
    -      110.0051  -15.0000 -150.0000 25

#__ type_ start__ end____ width___ exp.time_
  9 omega   27.00  103.00   1.0000   60.0800
omega____ theta____ kappa____ phi______ frames
    -      110.0051  -94.0000    0.0000 76

#__ type_ start__ end____ width___ exp.time_
 10 omega -114.00   -8.00   1.0000   15.0200
omega____ theta____ kappa____ phi______ frames
    -      -40.9313  -77.0000 -120.0000 106
;
_diffrn_measurement_device 'four-circle diffractometer'
_diffrn_measurement_device_type 'SuperNova, Dual, Cu at zero, Atlas'
_diffrn_measurement_method '\w scans'
_diffrn_orient_matrix_UB_11 0.1955935000
_diffrn_orient_matrix_UB_12 -0.0086378000
_diffrn_orient_matrix_UB_13 0.0530408000
_diffrn_orient_matrix_UB_21 -0.1261328000
_diffrn_orient_matrix_UB_22 0.0541275000
_diffrn_orient_matrix_UB_23 0.0591525000
_diffrn_orient_matrix_UB_31 -0.0607560000
_diffrn_orient_matrix_UB_32 -0.1401557000
_diffrn_orient_matrix_UB_33 0.0195093000
_diffrn_radiation_monochromator mirror
_diffrn_radiation_probe x-ray
_diffrn_radiation_type CuK\a
_diffrn_radiation_wavelength 1.54184
_diffrn_reflns_av_R_equivalents 0.0206
_diffrn_reflns_av_unetI/netI 0.0272
_diffrn_reflns_Laue_measured_fraction_full 0.973
_diffrn_reflns_Laue_measured_fraction_max 0.964
_diffrn_reflns_limit_h_max 7
_diffrn_reflns_limit_h_min -5
_diffrn_reflns_limit_k_max 8
_diffrn_reflns_limit_k_min -12
_diffrn_reflns_limit_l_max 23
_diffrn_reflns_limit_l_min -21
_diffrn_reflns_number 4423
_diffrn_reflns_point_group_measured_fraction_full 0.973
_diffrn_reflns_point_group_measured_fraction_max 0.964
_diffrn_reflns_theta_full 74.000
_diffrn_reflns_theta_max 74.863
_diffrn_reflns_theta_min 4.693
_diffrn_source 'sealed X-ray tube'
_diffrn_source_type 'SuperNova (Cu) X-ray Source'
_exptl_absorpt_coefficient_mu 0.617
_exptl_absorpt_correction_T_max 0.923
_exptl_absorpt_correction_T_min 0.820
_exptl_absorpt_correction_type analytical
_exptl_absorpt_process_details
;
CrysAlisPro, Agilent Technologies,
Version 1.171.37.35 (release 13-08-2014 CrysAlis171 .NET)
(compiled Aug 13 2014,18:06:01)
Analytical numeric absorption correction using a multifaceted crystal
			model based on expressions derived by R.C. Clark & J.S. Reid.
(Clark, R. C. & Reid, J. S. (1995). Acta Cryst. A51, 887-897)
Empirical absorption correction using spherical harmonics,
 implemented in SCALE3 ABSPACK scaling algorithm.
;
_exptl_crystal_density_diffrn 1.163
_exptl_crystal_F_000 464
_exptl_crystal_size_max 0.325
_exptl_crystal_size_mid 0.284
_exptl_crystal_size_min 0.1048
_refine_diff_density_max 0.497
_refine_diff_density_min -0.352
_refine_diff_density_rms 0.040
_refine_ls_extinction_coef 0.0038(7)
_refine_ls_extinction_expression Fc^*^=kFc[1+0.001xFc^2^\l^3^/sin(2\q)]^-1/4^
_refine_ls_extinction_method SHELXL
_refine_ls_goodness_of_fit_ref 1.032
_refine_ls_hydrogen_treatment constr
_refine_ls_matrix_type full
_refine_ls_number_parameters 150
_refine_ls_number_reflns 2453
_refine_ls_number_restraints 0
_refine_ls_restrained_S_all 1.032
_refine_ls_R_factor_all 0.0894
_refine_ls_R_factor_gt 0.0647
_refine_ls_shift/su_max 0.000
_refine_ls_shift/su_mean 0.000
_refine_ls_structure_factor_coef Fsqd
_refine_ls_weighting_details 'w=1/[\s^2^(Fo^2^)+(0.0752P)^2^+0.6171P] where P=(Fo^2^+2Fc^2^)/3'
_refine_ls_weighting_scheme calc
_refine_ls_wR_factor_gt 0.1682
_refine_ls_wR_factor_ref 0.1883
_reflns_Friedel_coverage 0.000
_reflns_number_gt 1704
_reflns_number_total 2453
_reflns_threshold_expression 'I > 2\s(I)'
_cod_data_source_file c6cc06445k2.cif
_cod_data_source_block Compound_3a_hbintc
_cod_database_code 7125048
_shelxl_version_number 2014-3
_chemical_oxdiff_formula 'C54 H60 B6 N6 O12'
_shelx_space_group_comment
;
The symmetry employed for this shelxl refinement is uniquely defined
by the following loop, which should always be used as a source of
symmetry information in preference to the above space-group names.
They are only intended as comments.
;
_reflns_odcompleteness_completeness 99.96
_reflns_odcompleteness_iscentric 1
_reflns_odcompleteness_theta 66.97
_olex2_refinement_description
;
1. Fixed Uiso
 At 1.2 times of:
  All C(H) groups
 At 1.5 times of:
  All C(H,H,H) groups
2.a Aromatic/amide H refined with riding coordinates:
 C2(H2), C5(H5), C3(H3), C6(H6)
2.b Idealised Me refined as rotating group:
 C11(H11A,H11B,H11C), C9(H9A,H9B,H9C), C10(H10A,H10B,H10C), C12(H12A,H12B,H12C)
;
_olex2_submission_special_instructions 'No special instructions were received'

loop_
_space_group_symop_operation_xyz
'x, y, z'
'-x+1/2, y+1/2, -z+1/2'
'-x, -y, -z'
'x-1/2, -y-1/2, z-1/2'

loop_
_atom_site_label
_atom_site_type_symbol
_atom_site_fract_x
_atom_site_fract_y
_atom_site_fract_z
_atom_site_U_iso_or_equiv
_atom_site_adp_type
_atom_site_occupancy
_atom_site_site_symmetry_order
_atom_site_calc_flag
_atom_site_refinement_flags_posn
O1 O 0.1836(3) 0.60670(16) 0.36567(10) 0.0608(5) Uani 1 1 d .
O2 O -0.0977(3) 0.48409(16) 0.32617(10) 0.0634(5) Uani 1 1 d .
C7 C 0.0256(4) 0.6992(2) 0.33634(14) 0.0559(6) Uani 1 1 d .
C2 C 0.2018(6) 0.1379(3) 0.43399(15) 0.0779(9) Uani 1 1 d .
H2 H 0.1334 0.0579 0.4349 0.093 Uiso 1 1 calc R
C1 C 0.4045(6) 0.1502(3) 0.46470(14) 0.0783(10) Uani 1 1 d .
C4 C 0.2008(4) 0.3652(2) 0.39977(12) 0.0536(6) Uani 1 1 d .
C5 C 0.4050(5) 0.3735(3) 0.43132(15) 0.0697(8) Uani 1 1 d .
H5 H 0.4755 0.4528 0.4306 0.084 Uiso 1 1 calc R
C3 C 0.1006(5) 0.2457(2) 0.40175(14) 0.0650(7) Uani 1 1 d .
H3 H -0.0357 0.2372 0.3814 0.078 Uiso 1 1 calc R
C8 C -0.1240(4) 0.6098(2) 0.29018(14) 0.0568(6) Uani 1 1 d .
C6 C 0.5040(5) 0.2679(3) 0.46329(17) 0.0827(10) Uani 1 1 d .
H6 H 0.6397 0.2763 0.4842 0.099 Uiso 1 1 calc R
B1 B 0.0935(4) 0.4868(3) 0.36346(14) 0.0494(6) Uani 1 1 d .
C11 C -0.3515(4) 0.6488(3) 0.2862(2) 0.0829(10) Uani 1 1 d .
H11A H -0.4325 0.5884 0.2563 0.124 Uiso 1 1 calc GR
H11B H -0.3675 0.7353 0.2668 0.124 Uiso 1 1 calc GR
H11C H -0.3990 0.6473 0.3329 0.124 Uiso 1 1 calc GR
C9 C -0.0730(6) 0.7573(3) 0.39971(17) 0.0864(10) Uani 1 1 d .
H9A H -0.1460 0.6901 0.4230 0.130 Uiso 1 1 calc GR
H9B H -0.1694 0.8249 0.3837 0.130 Uiso 1 1 calc GR
H9C H 0.0342 0.7936 0.4324 0.130 Uiso 1 1 calc GR
C10 C 0.1315(5) 0.8058(3) 0.2980(2) 0.0866(10) Uani 1 1 d .
H10A H 0.2242 0.8534 0.3312 0.130 Uiso 1 1 calc GR
H10B H 0.0281 0.8642 0.2762 0.130 Uiso 1 1 calc GR
H10C H 0.2098 0.7679 0.2622 0.130 Uiso 1 1 calc GR
C12 C -0.0556(6) 0.5905(3) 0.21572(15) 0.0938(12) Uani 1 1 d .
H12A H 0.0900 0.5683 0.2187 0.141 Uiso 1 1 calc GR
H12B H -0.0782 0.6698 0.1890 0.141 Uiso 1 1 calc GR
H12C H -0.1356 0.5211 0.1925 0.141 Uiso 1 1 calc GR
N1 N 0.5514(5) 0.0437(3) 0.50233(16) 0.0941(9) Uani 1 1 d .

loop_
_atom_site_aniso_label
_atom_site_aniso_U_11
_atom_site_aniso_U_22
_atom_site_aniso_U_33
_atom_site_aniso_U_23
_atom_site_aniso_U_13
_atom_site_aniso_U_12
O1 0.0541(10) 0.0451(9) 0.0804(12) 0.0122(8) -0.0101(8) 0.0059(7)
O2 0.0646(11) 0.0425(9) 0.0796(12) 0.0162(8) -0.0135(8) 0.0000(8)
C7 0.0552(14) 0.0437(13) 0.0678(15) 0.0108(11) 0.0003(11) 0.0084(10)
C2 0.138(3) 0.0394(13) 0.0568(16) 0.0055(11) 0.0114(17) 0.0134(15)
C1 0.116(3) 0.0713(19) 0.0470(14) 0.0127(13) 0.0033(15) 0.0502(18)
C4 0.0696(15) 0.0451(12) 0.0454(12) 0.0054(10) 0.0006(10) 0.0145(11)
C5 0.0755(18) 0.0606(16) 0.0711(17) 0.0138(13) -0.0038(13) 0.0167(13)
C3 0.092(2) 0.0471(13) 0.0545(14) 0.0050(11) -0.0039(13) 0.0070(13)
C8 0.0578(14) 0.0463(13) 0.0646(14) 0.0128(11) -0.0045(11) 0.0082(11)
C6 0.088(2) 0.082(2) 0.076(2) 0.0200(16) -0.0067(16) 0.0333(18)
B1 0.0564(15) 0.0424(13) 0.0485(14) 0.0043(11) -0.0004(11) 0.0060(11)
C11 0.0549(16) 0.0730(19) 0.118(3) 0.0237(18) -0.0112(16) 0.0063(14)
C9 0.116(3) 0.0691(19) 0.0737(19) -0.0062(16) 0.0035(18) 0.0267(18)
C10 0.075(2) 0.0565(17) 0.129(3) 0.0322(18) 0.0089(18) -0.0005(14)
C12 0.140(3) 0.085(2) 0.0551(16) 0.0042(16) 0.0003(18) 0.033(2)
N1 0.104(2) 0.106(2) 0.0726(16) -0.0149(17) 0.0089(16) -0.0291(17)

loop_
_atom_type_symbol
_atom_type_description
_atom_type_scat_dispersion_real
_atom_type_scat_dispersion_imag
_atom_type_scat_source
C C 0.0181 0.0091 'International Tables Vol C Tables 4.2.6.8 and 6.1.1.4'
H H 0.0000 0.0000 'International Tables Vol C Tables 4.2.6.8 and 6.1.1.4'
B B 0.0090 0.0039 'International Tables Vol C Tables 4.2.6.8 and 6.1.1.4'
N N 0.0311 0.0180 'International Tables Vol C Tables 4.2.6.8 and 6.1.1.4'
O O 0.0492 0.0322 'International Tables Vol C Tables 4.2.6.8 and 6.1.1.4'

loop_
_exptl_crystal_face_index_h
_exptl_crystal_face_index_k
_exptl_crystal_face_index_l
_exptl_crystal_face_perp_dist
_exptl_oxdiff_crystal_face_indexfrac_h
_exptl_oxdiff_crystal_face_indexfrac_k
_exptl_oxdiff_crystal_face_indexfrac_l
_exptl_oxdiff_crystal_face_x
_exptl_oxdiff_crystal_face_y
_exptl_oxdiff_crystal_face_z
4 0 -2 0.1125 4.0000 -0.0000 -2.0000 0.6763 -0.6228 -0.2820
-4 0 2 0.1715 -4.0000 0.0000 2.0000 -0.6763 0.6228 0.2820
0 -6 3 0.1296 -0.0000 -6.0000 3.0000 0.2109 -0.1473 0.8995
0 6 -3 0.1566 0.0000 6.0000 -3.0000 -0.2109 0.1473 -0.8995
-3 4 0 0.1479 -3.0000 4.0000 0.0000 -0.6213 0.5949 -0.3784
0 0 12 0.0609 -0.0000 0.0000 12.0000 0.6365 0.7098 0.2341
0 0 -12 0.0439 0.0000 -0.0000 -12.0000 -0.6365 -0.7098 -0.2341

loop_
_geom_angle_atom_site_label_1
_geom_angle_atom_site_label_2
_geom_angle_atom_site_label_3
_geom_angle
_geom_angle_site_symmetry_1
B1 O1 C7 107.04(18) .
B1 O2 C8 106.65(19) .
O1 C7 C8 102.12(18) .
O1 C7 C9 106.1(2) .
O1 C7 C10 108.9(2) .
C9 C7 C8 113.3(2) .
C10 C7 C8 116.3(2) .
C10 C7 C9 109.4(3) .
C1 C2 H2 120.1 .
C1 C2 C3 119.8(3) .
C3 C2 H2 120.1 .
C2 C1 N1 129.3(3) .
C6 C1 C2 119.8(3) .
C6 C1 N1 110.9(3) .
C5 C4 B1 120.4(2) .
C3 C4 C5 117.7(2) .
C3 C4 B1 122.0(2) .
C4 C5 H5 119.2 .
C6 C5 C4 121.6(3) .
C6 C5 H5 119.2 .
C2 C3 H3 119.7 .
C4 C3 C2 120.7(3) .
C4 C3 H3 119.7 .
O2 C8 C7 102.55(18) .
O2 C8 C11 109.2(2) .
O2 C8 C12 106.6(2) .
C11 C8 C7 115.2(2) .
C11 C8 C12 110.1(3) .
C12 C8 C7 112.6(2) .
C1 C6 C5 120.3(3) .
C1 C6 H6 119.8 .
C5 C6 H6 119.8 .
O1 B1 O2 113.4(2) .
O1 B1 C4 122.6(2) .
O2 B1 C4 124.0(2) .
C8 C11 H11A 109.5 .
C8 C11 H11B 109.5 .
C8 C11 H11C 109.5 .
H11A C11 H11B 109.5 .
H11A C11 H11C 109.5 .
H11B C11 H11C 109.5 .
C7 C9 H9A 109.5 .
C7 C9 H9B 109.5 .
C7 C9 H9C 109.5 .
H9A C9 H9B 109.5 .
H9A C9 H9C 109.5 .
H9B C9 H9C 109.5 .
C7 C10 H10A 109.5 .
C7 C10 H10B 109.5 .
C7 C10 H10C 109.5 .
H10A C10 H10B 109.5 .
H10A C10 H10C 109.5 .
H10B C10 H10C 109.5 .
C8 C12 H12A 109.5 .
C8 C12 H12B 109.5 .
C8 C12 H12C 109.5 .
H12A C12 H12B 109.5 .
H12A C12 H12C 109.5 .
H12B C12 H12C 109.5 .
N1 N1 C1 101.1(4) 3_656

loop_
_geom_bond_atom_site_label_1
_geom_bond_atom_site_label_2
_geom_bond_distance
_geom_bond_site_symmetry_2
O1 C7 1.462(3) .
O1 B1 1.356(3) .
O2 C8 1.459(3) .
O2 B1 1.363(3) .
C7 C8 1.542(4) .
C7 C9 1.524(4) .
C7 C10 1.505(4) .
C2 H2 0.9300 .
C2 C1 1.386(5) .
C2 C3 1.394(4) .
C1 C6 1.365(5) .
C1 N1 1.572(4) .
C4 C5 1.397(4) .
C4 C3 1.385(4) .
C4 B1 1.553(3) .
C5 H5 0.9300 .
C5 C6 1.368(4) .
C3 H3 0.9300 .
C8 C11 1.511(4) .
C8 C12 1.524(4) .
C6 H6 0.9300 .
C11 H11A 0.9600 .
C11 H11B 0.9600 .
C11 H11C 0.9600 .
C9 H9A 0.9600 .
C9 H9B 0.9600 .
C9 H9C 0.9600 .
C10 H10A 0.9600 .
C10 H10B 0.9600 .
C10 H10C 0.9600 .
C12 H12A 0.9600 .
C12 H12B 0.9600 .
C12 H12C 0.9600 .
N1 N1 1.111(5) 3_656

loop_
_geom_torsion_atom_site_label_1
_geom_torsion_atom_site_label_2
_geom_torsion_atom_site_label_3
_geom_torsion_atom_site_label_4
_geom_torsion
_geom_torsion_site_symmetry_4
O1 C7 C8 O2 28.0(2) .
O1 C7 C8 C11 146.5(2) .
O1 C7 C8 C12 -86.2(2) .
C7 O1 B1 O2 9.4(3) .
C7 O1 B1 C4 -171.0(2) .
C2 C1 C6 C5 -0.4(5) .
C2 C1 N1 N1 -0.1(5) 3_656
C1 C2 C3 C4 0.3(4) .
C4 C5 C6 C1 0.4(5) .
C5 C4 C3 C2 -0.3(4) .
C5 C4 B1 O1 -5.6(4) .
C5 C4 B1 O2 174.0(3) .
C3 C2 C1 C6 0.1(4) .
C3 C2 C1 N1 -178.6(3) .
C3 C4 C5 C6 -0.1(4) .
C3 C4 B1 O1 175.0(2) .
C3 C4 B1 O2 -5.5(4) .
C8 O2 B1 O1 9.9(3) .
C8 O2 B1 C4 -169.7(2) .
C6 C1 N1 N1 -178.9(4) 3_656
B1 O1 C7 C8 -23.2(3) .
B1 O1 C7 C9 95.7(3) .
B1 O1 C7 C10 -146.7(3) .
B1 O2 C8 C7 -23.5(3) .
B1 O2 C8 C11 -146.1(2) .
B1 O2 C8 C12 95.0(3) .
B1 C4 C5 C6 -179.6(3) .
B1 C4 C3 C2 179.2(2) .
C9 C7 C8 O2 -85.6(2) .
C9 C7 C8 C11 32.9(3) .
C9 C7 C8 C12 160.2(2) .
C10 C7 C8 O2 146.4(2) .
C10 C7 C8 C11 -95.1(3) .
C10 C7 C8 C12 32.2(3) .
N1 C1 C6 C5 178.5(3) .
